data_4069207
loop_
_publ_author_name
'Li, Ling'
'Brennessel, William W.'
'Jones, William D.'

_publ_section_title
;
 C&#x2212;H Activation of Phenyl Imines and 2-Phenylpyridines with
 [Cp*MCl2]2(M = Ir, Rh): Regioselectivity, Kinetics, and Mechanism
;
_journal_issue 12
_journal_name_full Organometallics
_journal_page_first 3492
_journal_paper_doi 10.1021/om9000742
_journal_volume 28
_journal_year 2009
_chemical_formula_moiety 'C24 H27 Cl N Rh'
_chemical_formula_sum 'C24 H27 Cl N Rh'
_chemical_formula_weight 467.83
_chemical_name_common jonll34
_chemical_name_systematic
;
  ?
;
_space_group_IT_number 14
_symmetry_cell_setting monoclinic
_symmetry_space_group_name_Hall '-P 2ybc'
_symmetry_space_group_name_H-M 'P 1 21/c 1'
_atom_sites_solution_hydrogens geom
_atom_sites_solution_primary direct
_atom_sites_solution_secondary difmap
_audit_creation_method SHELXL-97
_cell_angle_alpha 90.00
_cell_angle_beta 98.559(1)
_cell_angle_gamma 90.00
_cell_formula_units_Z 4
_cell_length_a 7.3854(7)
_cell_length_b 15.7211(15)
_cell_length_c 18.2309(17)
_cell_measurement_reflns_used 3910
_cell_measurement_temperature 100.0(1)
_cell_measurement_theta_max 33.09
_cell_measurement_theta_min 2.60
_cell_volume 2093.2(3)
_computing_cell_refinement 'SAINT (Bruker, 2006)'
_computing_data_collection 'APEX2 (Bruker, 2006)'
_computing_data_reduction 'SAINT (Bruker, 2006)'
_computing_molecular_graphics 'SHELXTL (Bruker, 2000)'
_computing_publication_material 'SHELXTL (Bruker, 2000)'
_computing_structure_refinement 'SHELXL-97 (Sheldrick, 1997)'
_computing_structure_solution 'SIR97 (Altomare et al., 1999)'
_diffrn_ambient_temperature 100.0(1)
_diffrn_measured_fraction_theta_full 0.996
_diffrn_measured_fraction_theta_max 0.996
_diffrn_measurement_device_type 'Bruker SMART APEX II CCD Platform'
_diffrn_measurement_method 'area detector, \w scans per \f'
_diffrn_radiation_monochromator graphite
_diffrn_radiation_source 'fine-focus sealed tube'
_diffrn_radiation_type MoK\a
_diffrn_radiation_wavelength 0.71073
_diffrn_reflns_av_R_equivalents 0.0501
_diffrn_reflns_av_sigmaI/netI 0.0412
_diffrn_reflns_limit_h_max 11
_diffrn_reflns_limit_h_min -11
_diffrn_reflns_limit_k_max 23
_diffrn_reflns_limit_k_min -23
_diffrn_reflns_limit_l_max 27
_diffrn_reflns_limit_l_min -27
_diffrn_reflns_number 36781
_diffrn_reflns_theta_full 32.30
_diffrn_reflns_theta_max 32.30
_diffrn_reflns_theta_min 1.72
_exptl_absorpt_coefficient_mu 0.952
_exptl_absorpt_correction_T_max 0.9277
_exptl_absorpt_correction_T_min 0.7379
_exptl_absorpt_correction_type multi-scan
_exptl_absorpt_process_details 'SADABS (Sheldrick, 2007)'
_exptl_crystal_colour orange
_exptl_crystal_density_diffrn 1.485
_exptl_crystal_density_method 'not measured'
_exptl_crystal_description needle
_exptl_crystal_F_000 960
_exptl_crystal_size_max 0.34
_exptl_crystal_size_mid 0.12
_exptl_crystal_size_min 0.08
_refine_diff_density_max 0.747
_refine_diff_density_min -0.686
_refine_diff_density_rms 0.096
_refine_ls_extinction_method none
_refine_ls_goodness_of_fit_ref 1.026
_refine_ls_hydrogen_treatment constr
_refine_ls_matrix_type full
_refine_ls_number_parameters 250
_refine_ls_number_reflns 7418
_refine_ls_number_restraints 0
_refine_ls_restrained_S_all 1.026
_refine_ls_R_factor_all 0.0485
_refine_ls_R_factor_gt 0.0323
_refine_ls_shift/su_max 0.001
_refine_ls_shift/su_mean 0.000
_refine_ls_structure_factor_coef Fsqd
_refine_ls_weighting_details 'calc w=1/[\s^2^(Fo^2^)+(0.0252P)^2^+1.0723P] where P=(Fo^2^+2Fc^2^)/3'
_refine_ls_weighting_scheme calc
_refine_ls_wR_factor_gt 0.0638
_refine_ls_wR_factor_ref 0.0689
_reflns_number_gt 5793
_reflns_number_total 7418
_reflns_threshold_expression >2sigma(I)
_cod_data_source_file om9000742_si_003.cif
_cod_data_source_block jonll34_2'd
_cod_database_code 4069207

loop_
_symmetry_equiv_pos_as_xyz
'x, y, z'
'-x, y+1/2, -z+1/2'
'-x, -y, -z'
'x, -y-1/2, z-1/2'

loop_
_atom_site_label
_atom_site_type_symbol
_atom_site_fract_x
_atom_site_fract_y
_atom_site_fract_z
_atom_site_U_iso_or_equiv
_atom_site_adp_type
_atom_site_occupancy
_atom_site_symmetry_multiplicity
_atom_site_calc_flag
_atom_site_refinement_flags
Rh1 Rh 0.650072(19) 0.201301(9) 0.769109(8) 0.01566(4) Uani 1 1 d .
Cl1 Cl 0.93266(6) 0.27313(3) 0.75970(3) 0.02186(9) Uani 1 1 d .
N1 N 0.7945(2) 0.10842(10) 0.83600(8) 0.0175(3) Uani 1 1 d .
C1 C 0.7119(2) 0.11739(12) 0.69244(10) 0.0186(3) Uani 1 1 d .
C2 C 0.6771(3) 0.12360(13) 0.61525(11) 0.0229(4) Uani 1 1 d .
H2A H 0.6176 0.1727 0.5929 0.027 Uiso 1 1 calc R
C3 C 0.7288(3) 0.05849(13) 0.57055(11) 0.0255(4) Uani 1 1 d .
H3A H 0.7000 0.0637 0.5182 0.031 Uiso 1 1 calc R
C4 C 0.8216(3) -0.01419(13) 0.60022(11) 0.0233(4) Uani 1 1 d .
C5 C 0.8611(3) -0.02048(12) 0.67662(11) 0.0213(4) Uani 1 1 d .
H5A H 0.9251 -0.0687 0.6986 0.026 Uiso 1 1 calc R
C6 C 0.8066(2) 0.04418(12) 0.72170(10) 0.0180(3) Uani 1 1 d .
C7 C 0.8476(2) 0.04324(12) 0.80151(10) 0.0188(3) Uani 1 1 d .
H7A H 0.9105 -0.0030 0.8275 0.023 Uiso 1 1 calc R
C8 C 0.8334(3) 0.11531(12) 0.91471(10) 0.0191(4) Uani 1 1 d .
C9 C 0.7796(3) 0.05315(13) 0.96106(11) 0.0256(4) Uani 1 1 d .
H9A H 0.7233 0.0023 0.9408 0.031 Uiso 1 1 calc R
C10 C 0.8091(3) 0.06605(15) 1.03760(12) 0.0307(5) Uani 1 1 d .
H10A H 0.7714 0.0240 1.0695 0.037 Uiso 1 1 calc R
C11 C 0.8926(3) 0.13934(15) 1.06730(11) 0.0308(5) Uani 1 1 d .
H11A H 0.9120 0.1478 1.1195 0.037 Uiso 1 1 calc R
C12 C 0.9481(3) 0.20051(15) 1.02068(12) 0.0308(5) Uani 1 1 d .
H12A H 1.0077 0.2505 1.0411 0.037 Uiso 1 1 calc R
C13 C 0.9171(3) 0.18920(13) 0.94462(11) 0.0258(4) Uani 1 1 d .
H13A H 0.9531 0.2319 0.9129 0.031 Uiso 1 1 calc R
C14 C 0.3827(2) 0.18609(12) 0.80021(11) 0.0201(4) Uani 1 1 d .
C15 C 0.3625(2) 0.21146(12) 0.72411(10) 0.0207(4) Uani 1 1 d .
C16 C 0.4480(3) 0.29269(13) 0.72201(11) 0.0229(4) Uani 1 1 d .
C17 C 0.5054(3) 0.32031(13) 0.79862(12) 0.0242(4) Uani 1 1 d .
C18 C 0.4627(3) 0.25597(13) 0.84562(11) 0.0219(4) Uani 1 1 d .
C19 C 0.3097(3) 0.10647(14) 0.82975(13) 0.0303(5) Uani 1 1 d .
H19A H 0.1933 0.1188 0.8473 0.045 Uiso 1 1 calc R
H19B H 0.3979 0.0848 0.8710 0.045 Uiso 1 1 calc R
H19C H 0.2900 0.0636 0.7903 0.045 Uiso 1 1 calc R
C20 C 0.2606(3) 0.16241(15) 0.66081(12) 0.0304(5) Uani 1 1 d .
H20A H 0.1287 0.1711 0.6594 0.046 Uiso 1 1 calc R
H20B H 0.2891 0.1018 0.6674 0.046 Uiso 1 1 calc R
H20C H 0.2971 0.1822 0.6142 0.046 Uiso 1 1 calc R
C21 C 0.4520(3) 0.34694(15) 0.65481(14) 0.0372(6) Uani 1 1 d .
H21A H 0.3408 0.3818 0.6461 0.056 Uiso 1 1 calc R
H21B H 0.4580 0.3105 0.6116 0.056 Uiso 1 1 calc R
H21C H 0.5597 0.3841 0.6627 0.056 Uiso 1 1 calc R
C22 C 0.5981(3) 0.40333(14) 0.82010(15) 0.0355(5) Uani 1 1 d .
H22A H 0.5086 0.4496 0.8114 0.053 Uiso 1 1 calc R
H22B H 0.6961 0.4128 0.7902 0.053 Uiso 1 1 calc R
H22D H 0.6502 0.4019 0.8728 0.053 Uiso 1 1 calc R
C23 C 0.4847(3) 0.25670(17) 0.92898(12) 0.0349(5) Uani 1 1 d .
H23A H 0.3647 0.2644 0.9449 0.052 Uiso 1 1 calc R
H23D H 0.5657 0.3036 0.9481 0.052 Uiso 1 1 calc R
H23B H 0.5380 0.2026 0.9483 0.052 Uiso 1 1 calc R
C24 C 0.8774(3) -0.08305(14) 0.55050(13) 0.0317(5) Uani 1 1 d .
H24D H 0.8922 -0.1369 0.5779 0.048 Uiso 1 1 calc R
H24A H 0.9936 -0.0675 0.5342 0.048 Uiso 1 1 calc R
H24B H 0.7827 -0.0895 0.5071 0.048 Uiso 1 1 calc R

loop_
_atom_site_aniso_label
_atom_site_aniso_U_11
_atom_site_aniso_U_22
_atom_site_aniso_U_33
_atom_site_aniso_U_23
_atom_site_aniso_U_13
_atom_site_aniso_U_12
Rh1 0.01578(7) 0.01621(7) 0.01534(6) 0.00059(5) 0.00344(4) 0.00191(5)
Cl1 0.0204(2) 0.0217(2) 0.0245(2) 0.00128(17) 0.00662(17) -0.00137(17)
N1 0.0163(7) 0.0195(7) 0.0168(7) 0.0017(6) 0.0028(6) -0.0012(6)
C1 0.0176(8) 0.0204(9) 0.0182(8) 0.0005(7) 0.0039(6) 0.0007(7)
C2 0.0257(10) 0.0237(10) 0.0194(9) 0.0018(7) 0.0038(7) 0.0056(8)
C3 0.0301(11) 0.0298(11) 0.0173(9) -0.0012(8) 0.0065(8) 0.0041(8)
C4 0.0239(10) 0.0216(9) 0.0257(10) -0.0039(8) 0.0084(8) -0.0010(7)
C5 0.0206(9) 0.0189(9) 0.0252(10) -0.0004(7) 0.0057(7) 0.0012(7)
C6 0.0161(8) 0.0184(9) 0.0196(9) -0.0008(7) 0.0035(7) -0.0008(6)
C7 0.0170(8) 0.0171(8) 0.0220(9) 0.0031(7) 0.0025(7) -0.0007(7)
C8 0.0179(8) 0.0220(9) 0.0173(8) 0.0016(7) 0.0021(7) 0.0027(7)
C9 0.0311(11) 0.0245(10) 0.0217(9) 0.0018(8) 0.0052(8) 0.0000(8)
C10 0.0392(12) 0.0334(12) 0.0206(10) 0.0085(9) 0.0076(9) 0.0036(10)
C11 0.0330(12) 0.0420(13) 0.0167(9) -0.0005(9) 0.0015(8) 0.0082(10)
C12 0.0316(11) 0.0338(11) 0.0248(10) -0.0065(9) -0.0030(8) -0.0026(9)
C13 0.0283(10) 0.0268(11) 0.0218(9) 0.0004(8) 0.0016(8) -0.0041(8)
C14 0.0150(8) 0.0244(10) 0.0216(9) 0.0007(7) 0.0051(7) 0.0020(7)
C15 0.0164(8) 0.0257(10) 0.0198(9) -0.0006(7) 0.0018(7) 0.0060(7)
C16 0.0196(9) 0.0238(9) 0.0262(9) 0.0065(8) 0.0066(7) 0.0080(8)
C17 0.0206(9) 0.0214(9) 0.0312(11) -0.0036(8) 0.0056(8) 0.0057(7)
C18 0.0184(9) 0.0275(10) 0.0201(9) -0.0034(7) 0.0040(7) 0.0054(7)
C19 0.0226(10) 0.0320(11) 0.0373(12) 0.0074(9) 0.0076(9) -0.0018(8)
C20 0.0248(10) 0.0388(12) 0.0254(10) -0.0068(9) -0.0042(8) 0.0071(9)
C21 0.0387(13) 0.0363(13) 0.0393(13) 0.0190(10) 0.0149(10) 0.0167(10)
C22 0.0318(12) 0.0218(10) 0.0543(15) -0.0067(10) 0.0107(11) 0.0020(9)
C23 0.0336(12) 0.0492(14) 0.0228(11) -0.0080(10) 0.0070(9) 0.0103(11)
C24 0.0415(13) 0.0246(11) 0.0317(11) -0.0053(9) 0.0140(10) 0.0022(9)

loop_
_atom_type_symbol
_atom_type_description
_atom_type_scat_dispersion_real
_atom_type_scat_dispersion_imag
_atom_type_scat_source
C C 0.0033 0.0016 'International Tables Vol C Tables 4.2.6.8 and 6.1.1.4'
H H 0.0000 0.0000 'International Tables Vol C Tables 4.2.6.8 and 6.1.1.4'
N N 0.0061 0.0033 'International Tables Vol C Tables 4.2.6.8 and 6.1.1.4'
Cl Cl 0.1484 0.1585 'International Tables Vol C Tables 4.2.6.8 and 6.1.1.4'
Rh Rh -1.1178 0.9187 'International Tables Vol C Tables 4.2.6.8 and 6.1.1.4'

loop_
_geom_angle_atom_site_label_1
_geom_angle_atom_site_label_2
_geom_angle_atom_site_label_3
_geom_angle
C1 Rh1 N1 78.43(7)
C1 Rh1 C14 114.89(7)
N1 Rh1 C14 100.24(7)
C1 Rh1 C16 111.93(8)
N1 Rh1 C16 163.91(7)
C14 Rh1 C16 64.54(7)
C1 Rh1 C15 95.50(7)
N1 Rh1 C15 131.23(7)
C14 Rh1 C15 38.72(7)
C16 Rh1 C15 38.58(8)
C1 Rh1 C17 150.23(8)
N1 Rh1 C17 131.15(7)
C14 Rh1 C17 62.81(7)
C16 Rh1 C17 38.64(8)
C15 Rh1 C17 63.71(7)
C1 Rh1 C18 152.94(8)
N1 Rh1 C18 102.15(7)
C14 Rh1 C18 38.08(7)
C16 Rh1 C18 62.88(7)
C15 Rh1 C18 63.42(7)
C17 Rh1 C18 35.75(7)
C1 Rh1 Cl1 88.24(5)
N1 Rh1 Cl1 89.80(4)
C14 Rh1 Cl1 156.11(5)
C16 Rh1 Cl1 102.45(6)
C15 Rh1 Cl1 138.76(5)
C17 Rh1 Cl1 94.28(5)
C18 Rh1 Cl1 118.73(5)
C7 N1 C8 121.31(16)
C7 N1 Rh1 115.80(12)
C8 N1 Rh1 122.89(12)
C2 C1 C6 116.42(17)
C2 C1 Rh1 128.64(14)
C6 C1 Rh1 114.92(13)
C1 C2 C3 120.79(18)
C1 C2 H2A 119.6
C3 C2 H2A 119.6
C2 C3 C4 122.26(18)
C2 C3 H3A 118.9
C4 C3 H3A 118.9
C5 C4 C3 117.73(18)
C5 C4 C24 121.23(19)
C3 C4 C24 121.05(19)
C4 C5 C6 120.14(18)
C4 C5 H5A 119.9
C6 C5 H5A 119.9
C5 C6 C1 122.63(17)
C5 C6 C7 123.25(17)
C1 C6 C7 114.09(16)
N1 C7 C6 116.69(17)
N1 C7 H7A 121.7
C6 C7 H7A 121.7
C9 C8 C13 120.05(18)
C9 C8 N1 121.78(17)
C13 C8 N1 118.04(17)
C8 C9 C10 119.4(2)
C8 C9 H9A 120.3
C10 C9 H9A 120.3
C11 C10 C9 120.6(2)
C11 C10 H10A 119.7
C9 C10 H10A 119.7
C10 C11 C12 119.67(19)
C10 C11 H11A 120.2
C12 C11 H11A 120.2
C13 C12 C11 120.4(2)
C13 C12 H12A 119.8
C11 C12 H12A 119.8
C12 C13 C8 119.9(2)
C12 C13 H13A 120.0
C8 C13 H13A 120.0
C15 C14 C18 108.55(17)
C15 C14 C19 126.31(19)
C18 C14 C19 124.59(18)
C15 C14 Rh1 71.34(10)
C18 C14 Rh1 75.74(11)
C19 C14 Rh1 125.71(14)
C16 C15 C14 107.03(17)
C16 C15 C20 127.93(18)
C14 C15 C20 124.96(19)
C16 C15 Rh1 70.34(11)
C14 C15 Rh1 69.94(10)
C20 C15 Rh1 127.39(13)
C15 C16 C17 107.83(17)
C15 C16 C21 126.5(2)
C17 C16 C21 125.0(2)
C15 C16 Rh1 71.08(11)
C17 C16 Rh1 74.50(11)
C21 C16 Rh1 127.53(14)
C18 C17 C16 108.18(17)
C18 C17 C22 127.5(2)
C16 C17 C22 124.3(2)
C18 C17 Rh1 72.74(11)
C16 C17 Rh1 66.86(10)
C22 C17 Rh1 124.71(14)
C17 C18 C14 108.05(17)
C17 C18 C23 128.0(2)
C14 C18 C23 123.87(19)
C17 C18 Rh1 71.50(11)
C14 C18 Rh1 66.18(10)
C23 C18 Rh1 129.66(14)
C14 C19 H19A 109.5
C14 C19 H19B 109.5
H19A C19 H19B 109.5
C14 C19 H19C 109.5
H19A C19 H19C 109.5
H19B C19 H19C 109.5
C15 C20 H20A 109.5
C15 C20 H20B 109.5
H20A C20 H20B 109.5
C15 C20 H20C 109.5
H20A C20 H20C 109.5
H20B C20 H20C 109.5
C16 C21 H21A 109.5
C16 C21 H21B 109.5
H21A C21 H21B 109.5
C16 C21 H21C 109.5
H21A C21 H21C 109.5
H21B C21 H21C 109.5
C17 C22 H22A 109.5
C17 C22 H22B 109.5
H22A C22 H22B 109.5
C17 C22 H22D 109.5
H22A C22 H22D 109.5
H22B C22 H22D 109.5
C18 C23 H23A 109.5
C18 C23 H23D 109.5
H23A C23 H23D 109.5
C18 C23 H23B 109.5
H23A C23 H23B 109.5
H23D C23 H23B 109.5
C4 C24 H24D 109.5
C4 C24 H24A 109.5
H24D C24 H24A 109.5
C4 C24 H24B 109.5
H24D C24 H24B 109.5
H24A C24 H24B 109.5

loop_
_geom_bond_atom_site_label_1
_geom_bond_atom_site_label_2
_geom_bond_distance
Rh1 C1 2.0229(18)
Rh1 N1 2.0906(15)
Rh1 C14 2.1471(18)
Rh1 C16 2.1556(19)
Rh1 C15 2.1655(18)
Rh1 C17 2.2590(19)
Rh1 C18 2.2748(19)
Rh1 Cl1 2.4014(5)
N1 C7 1.293(2)
N1 C8 1.425(2)
C1 C2 1.396(3)
C1 C6 1.410(3)
C2 C3 1.396(3)
C2 H2A 0.9500
C3 C4 1.399(3)
C3 H3A 0.9500
C4 C5 1.383(3)
C4 C24 1.508(3)
C5 C6 1.403(3)
C5 H5A 0.9500
C6 C7 1.441(3)
C7 H7A 0.9500
C8 C9 1.388(3)
C8 C13 1.389(3)
C9 C10 1.395(3)
C9 H9A 0.9500
C10 C11 1.379(3)
C10 H10A 0.9500
C11 C12 1.385(3)
C11 H11A 0.9500
C12 C13 1.383(3)
C12 H12A 0.9500
C13 H13A 0.9500
C14 C15 1.430(3)
C14 C18 1.448(3)
C14 C19 1.495(3)
C15 C16 1.428(3)
C15 C20 1.495(3)
C16 C17 1.464(3)
C16 C21 1.497(3)
C17 C18 1.392(3)
C17 C22 1.499(3)
C18 C23 1.504(3)
C19 H19A 0.9800
C19 H19B 0.9800
C19 H19C 0.9800
C20 H20A 0.9800
C20 H20B 0.9800
C20 H20C 0.9800
C21 H21A 0.9800
C21 H21B 0.9800
C21 H21C 0.9800
C22 H22A 0.9800
C22 H22B 0.9800
C22 H22D 0.9800
C23 H23A 0.9800
C23 H23D 0.9800
C23 H23B 0.9800
C24 H24D 0.9800
C24 H24A 0.9800
C24 H24B 0.9800

loop_
_geom_torsion_atom_site_label_1
_geom_torsion_atom_site_label_2
_geom_torsion_atom_site_label_3
_geom_torsion_atom_site_label_4
_geom_torsion
C1 Rh1 N1 C7 -2.37(13)
C14 Rh1 N1 C7 111.17(14)
C16 Rh1 N1 C7 129.4(2)
C15 Rh1 N1 C7 84.80(15)
C17 Rh1 N1 C7 173.87(13)
C18 Rh1 N1 C7 149.98(13)
Cl1 Rh1 N1 C7 -90.62(13)
C1 Rh1 N1 C8 177.65(15)
C14 Rh1 N1 C8 -68.80(15)
C16 Rh1 N1 C8 -50.6(3)
C15 Rh1 N1 C8 -95.18(15)
C17 Rh1 N1 C8 -6.10(18)
C18 Rh1 N1 C8 -30.00(15)
Cl1 Rh1 N1 C8 89.40(13)
N1 Rh1 C1 C2 -176.17(19)
C14 Rh1 C1 C2 87.80(19)
C16 Rh1 C1 C2 16.7(2)
C15 Rh1 C1 C2 52.82(19)
C17 Rh1 C1 C2 9.5(3)
C18 Rh1 C1 C2 89.7(2)
Cl1 Rh1 C1 C2 -86.01(18)
N1 Rh1 C1 C6 2.12(13)
C14 Rh1 C1 C6 -93.91(15)
C16 Rh1 C1 C6 -165.00(13)
C15 Rh1 C1 C6 -128.89(14)
C17 Rh1 C1 C6 -172.17(13)
C18 Rh1 C1 C6 -92.0(2)
Cl1 Rh1 C1 C6 92.28(13)
C6 C1 C2 C3 2.2(3)
Rh1 C1 C2 C3 -179.48(15)
C1 C2 C3 C4 -1.9(3)
C2 C3 C4 C5 0.3(3)
C2 C3 C4 C24 -179.4(2)
C3 C4 C5 C6 0.7(3)
C24 C4 C5 C6 -179.59(18)
C4 C5 C6 C1 -0.3(3)
C4 C5 C6 C7 -178.09(18)
C2 C1 C6 C5 -1.2(3)
Rh1 C1 C6 C5 -179.74(14)
C2 C1 C6 C7 176.79(17)
Rh1 C1 C6 C7 -1.7(2)
C8 N1 C7 C6 -177.88(16)
Rh1 N1 C7 C6 2.1(2)
C5 C6 C7 N1 177.69(17)
C1 C6 C7 N1 -0.3(2)
C7 N1 C8 C9 -56.5(3)
Rh1 N1 C8 C9 123.46(17)
C7 N1 C8 C13 127.6(2)
Rh1 N1 C8 C13 -52.5(2)
C13 C8 C9 C10 0.6(3)
N1 C8 C9 C10 -175.27(18)
C8 C9 C10 C11 -0.7(3)
C9 C10 C11 C12 -0.2(3)
C10 C11 C12 C13 1.2(3)
C11 C12 C13 C8 -1.3(3)
C9 C8 C13 C12 0.4(3)
N1 C8 C13 C12 176.44(19)
C1 Rh1 C14 C15 -65.81(13)
N1 Rh1 C14 C15 -147.72(11)
C16 Rh1 C14 C15 37.79(11)
C17 Rh1 C14 C15 81.06(12)
C18 Rh1 C14 C15 115.61(16)
Cl1 Rh1 C14 C15 98.76(15)
C1 Rh1 C14 C18 178.58(11)
N1 Rh1 C14 C18 96.68(11)
C16 Rh1 C14 C18 -77.82(12)
C15 Rh1 C14 C18 -115.61(16)
C17 Rh1 C14 C18 -34.54(11)
Cl1 Rh1 C14 C18 -16.8(2)
C1 Rh1 C14 C19 55.98(19)
N1 Rh1 C14 C19 -25.92(18)
C16 Rh1 C14 C19 159.6(2)
C15 Rh1 C14 C19 121.8(2)
C17 Rh1 C14 C19 -157.1(2)
C18 Rh1 C14 C19 -122.6(2)
Cl1 Rh1 C14 C19 -139.45(14)
C18 C14 C15 C16 6.3(2)
C19 C14 C15 C16 178.02(18)
Rh1 C14 C15 C16 -60.89(13)
C18 C14 C15 C20 -170.55(18)
C19 C14 C15 C20 1.2(3)
Rh1 C14 C15 C20 122.24(18)
C18 C14 C15 Rh1 67.20(13)
C19 C14 C15 Rh1 -121.09(19)
C1 Rh1 C15 C16 -118.75(12)
N1 Rh1 C15 C16 161.82(10)
C14 Rh1 C15 C16 117.49(16)
C17 Rh1 C15 C16 38.94(11)
C18 Rh1 C15 C16 79.03(12)
Cl1 Rh1 C15 C16 -25.13(14)
C1 Rh1 C15 C14 123.76(12)
N1 Rh1 C15 C14 44.34(14)
C16 Rh1 C15 C14 -117.49(16)
C17 Rh1 C15 C14 -78.55(12)
C18 Rh1 C15 C14 -38.45(11)
Cl1 Rh1 C15 C14 -142.62(9)
C1 Rh1 C15 C20 4.51(19)
N1 Rh1 C15 C20 -74.9(2)
C14 Rh1 C15 C20 -119.3(2)
C16 Rh1 C15 C20 123.3(2)
C17 Rh1 C15 C20 162.2(2)
C18 Rh1 C15 C20 -157.7(2)
Cl1 Rh1 C15 C20 98.13(19)
C14 C15 C16 C17 -5.4(2)
C20 C15 C16 C17 171.39(18)
Rh1 C15 C16 C17 -65.99(13)
C14 C15 C16 C21 -176.17(18)
C20 C15 C16 C21 0.6(3)
Rh1 C15 C16 C21 123.2(2)
C14 C15 C16 Rh1 60.64(12)
C20 C15 C16 Rh1 -122.6(2)
C1 Rh1 C16 C15 70.18(12)
N1 Rh1 C16 C15 -57.8(3)
C14 Rh1 C16 C15 -37.92(11)
C17 Rh1 C16 C15 -115.52(16)
C18 Rh1 C16 C15 -80.56(12)
Cl1 Rh1 C16 C15 163.34(10)
C1 Rh1 C16 C17 -174.30(11)
N1 Rh1 C16 C17 57.7(3)
C14 Rh1 C16 C17 77.59(12)
C15 Rh1 C16 C17 115.52(16)
C18 Rh1 C16 C17 34.96(11)
Cl1 Rh1 C16 C17 -81.14(11)
C1 Rh1 C16 C21 -51.8(2)
N1 Rh1 C16 C21 -179.8(2)
C14 Rh1 C16 C21 -159.9(2)
C15 Rh1 C16 C21 -121.9(3)
C17 Rh1 C16 C21 122.5(3)
C18 Rh1 C16 C21 157.5(2)
Cl1 Rh1 C16 C21 41.4(2)
C15 C16 C17 C18 2.4(2)
C21 C16 C17 C18 173.40(19)
Rh1 C16 C17 C18 -61.32(14)
C15 C16 C17 C22 -179.00(18)
C21 C16 C17 C22 -8.0(3)
Rh1 C16 C17 C22 117.26(19)
C15 C16 C17 Rh1 63.73(13)
C21 C16 C17 Rh1 -125.3(2)
C1 Rh1 C17 C18 129.91(16)
N1 Rh1 C17 C18 -42.67(15)
C14 Rh1 C17 C18 36.76(12)
C16 Rh1 C17 C18 119.21(17)
C15 Rh1 C17 C18 80.33(13)
Cl1 Rh1 C17 C18 -136.15(11)
C1 Rh1 C17 C16 10.7(2)
N1 Rh1 C17 C16 -161.88(11)
C14 Rh1 C17 C16 -82.45(12)
C15 Rh1 C17 C16 -38.88(11)
C18 Rh1 C17 C16 -119.21(17)
Cl1 Rh1 C17 C16 104.64(11)
C1 Rh1 C17 C22 -106.0(2)
N1 Rh1 C17 C22 81.4(2)
C14 Rh1 C17 C22 160.8(2)
C16 Rh1 C17 C22 -116.7(2)
C15 Rh1 C17 C22 -155.6(2)
C18 Rh1 C17 C22 124.1(2)
Cl1 Rh1 C17 C22 -12.09(19)
C16 C17 C18 C14 1.5(2)
C22 C17 C18 C14 -177.03(19)
Rh1 C17 C18 C14 -56.15(13)
C16 C17 C18 C23 -176.00(19)
C22 C17 C18 C23 5.5(3)
Rh1 C17 C18 C23 126.4(2)
C16 C17 C18 Rh1 57.65(13)
C22 C17 C18 Rh1 -120.9(2)
C15 C14 C18 C17 -4.9(2)
C19 C14 C18 C17 -176.77(18)
Rh1 C14 C18 C17 59.43(14)
C15 C14 C18 C23 172.74(18)
C19 C14 C18 C23 0.9(3)
Rh1 C14 C18 C23 -122.95(19)
C15 C14 C18 Rh1 -64.31(12)
C19 C14 C18 Rh1 123.80(19)
C1 Rh1 C18 C17 -123.15(17)
N1 Rh1 C18 C17 148.53(12)
C14 Rh1 C18 C17 -120.32(17)
C16 Rh1 C18 C17 -37.75(12)
C15 Rh1 C18 C17 -81.21(13)
Cl1 Rh1 C18 C17 51.99(13)
C1 Rh1 C18 C14 -2.8(2)
N1 Rh1 C18 C14 -91.15(11)
C16 Rh1 C18 C14 82.56(12)
C15 Rh1 C18 C14 39.11(11)
C17 Rh1 C18 C14 120.32(17)
Cl1 Rh1 C18 C14 172.31(9)
C1 Rh1 C18 C23 112.3(2)
N1 Rh1 C18 C23 24.0(2)
C14 Rh1 C18 C23 115.2(2)
C16 Rh1 C18 C23 -162.3(2)
C15 Rh1 C18 C23 154.3(2)
C17 Rh1 C18 C23 -124.5(3)
Cl1 Rh1 C18 C23 -72.5(2)
